data_1552009
loop_
_publ_author_name
'Alasdair Formanuik'
'Ana-Maria Ariciu'
'Fabrizio Ortu'
'Reece Beekmeyer'
'Andrew Kerridge'
'Floriana Tuna'
'Eric J. L. McInnes'
'David P. Mills'

_publ_section_title
;
 Actinide covalency measured by pulsed electron paramagnetic resonance
 spectroscopy
;
_journal_name_full 'Nature Chemistry'
_journal_page_first 578
_journal_page_last 583
_journal_paper_doi 10.1038/nchem.2692
_journal_volume 9
_journal_year 2017
_chemical_formula_moiety 'C39 H63 U'
_chemical_formula_sum 'C39 H63 U'
_chemical_formula_weight 769.92
_space_group_crystal_system monoclinic
_space_group_IT_number 14
_space_group_name_Hall '-P 2yn'
_space_group_name_H-M_alt 'P 1 21/n 1'
_atom_sites_solution_hydrogens geom
_atom_sites_solution_primary heavy
_cell_angle_alpha 90
_cell_angle_beta 104.314(6)
_cell_angle_gamma 90
_cell_formula_units_Z 4
_cell_length_a 10.7925(6)
_cell_length_b 19.3497(10)
_cell_length_c 17.8721(12)
_cell_measurement_reflns_used 3183
_cell_measurement_temperature 150.02(14)
_cell_measurement_theta_max 23.2120
_cell_measurement_theta_min 3.6950
_cell_volume 3616.4(4)
_computing_cell_refinement
;
CrysAlisPro, Agilent Technologies,
Version 1.171.37.35 (release 13-08-2014 CrysAlis171 .NET)
(compiled Aug 13 2014,18:06:01)
;
_computing_data_collection
;
CrysAlisPro, Agilent Technologies,
Version 1.171.37.35 (release 13-08-2014 CrysAlis171 .NET)
(compiled Aug 13 2014,18:06:01)
;
_computing_data_reduction
;
CrysAlisPro, Agilent Technologies,
Version 1.171.37.35 (release 13-08-2014 CrysAlis171 .NET)
(compiled Aug 13 2014,18:06:01)
;
_computing_molecular_graphics 'Olex2 (Dolomanov et al., 2009)'
_computing_publication_material 'Olex2 (Dolomanov et al., 2009)'
_computing_structure_refinement 'ShelXL (Sheldrick, 2015)'
_computing_structure_solution 'ShelXS (Sheldrick, 2008)'
_diffrn_ambient_environment N~2~
_diffrn_ambient_temperature 150.02(14)
_diffrn_detector 'CCD plate'
_diffrn_detector_area_resol_mean 8.0714
_diffrn_detector_type Eos
_diffrn_measured_fraction_theta_full 0.998
_diffrn_measured_fraction_theta_max 0.998
_diffrn_measurement_details
;
#__ type_ start__ end____ width___ exp.time_
  1 omega  -94.00  -35.00   1.0000   40.0000
omega____ theta____ kappa____ phi______ frames
    -      -18.3571 -178.0000  -30.0000 59
#__ type_ start__ end____ width___ exp.time_
  2 omega  -87.00  -61.00   1.0000   40.0000
omega____ theta____ kappa____ phi______ frames
    -      -18.3571  -57.0000  150.0000 26
#__ type_ start__ end____ width___ exp.time_
  3 omega   37.00   83.00   1.0000   40.0000
omega____ theta____ kappa____ phi______ frames
    -       19.4509  178.0000   90.0000 46
#__ type_ start__ end____ width___ exp.time_
  4 omega  -20.00   54.00   1.0000   40.0000
omega____ theta____ kappa____ phi______ frames
    -       19.4509  -99.0000  -60.0000 74
#__ type_ start__ end____ width___ exp.time_
  5 omega   38.00   96.00   1.0000   40.0000
omega____ theta____ kappa____ phi______ frames
    -       19.4509 -178.0000  -90.0000 58
#__ type_ start__ end____ width___ exp.time_
  6 omega  -88.00  -25.00   1.0000   40.0000
omega____ theta____ kappa____ phi______ frames
    -      -18.3571  -77.0000    0.0000 63
;
_diffrn_measurement_device 'four-circle diffractometer'
_diffrn_measurement_device_type 'SuperNova, Single source at offset, Eos'
_diffrn_measurement_method '\w scans'
_diffrn_orient_matrix_UB_11 -0.0395681000
_diffrn_orient_matrix_UB_12 -0.0185597000
_diffrn_orient_matrix_UB_13 0.0192793000
_diffrn_orient_matrix_UB_21 0.0484730000
_diffrn_orient_matrix_UB_22 -0.0253714000
_diffrn_orient_matrix_UB_23 0.0114008000
_diffrn_orient_matrix_UB_31 0.0262107000
_diffrn_orient_matrix_UB_32 0.0188654000
_diffrn_orient_matrix_UB_33 0.0342841000
_diffrn_radiation_monochromator mirror
_diffrn_radiation_probe x-ray
_diffrn_radiation_type MoK\a
_diffrn_radiation_wavelength 0.71073
_diffrn_reflns_av_R_equivalents 0.1150
_diffrn_reflns_av_unetI/netI 0.1554
_diffrn_reflns_Laue_measured_fraction_full 0.998
_diffrn_reflns_Laue_measured_fraction_max 0.998
_diffrn_reflns_limit_h_max 12
_diffrn_reflns_limit_h_min -13
_diffrn_reflns_limit_k_max 23
_diffrn_reflns_limit_k_min -17
_diffrn_reflns_limit_l_max 21
_diffrn_reflns_limit_l_min -21
_diffrn_reflns_number 19941
_diffrn_reflns_point_group_measured_fraction_full 0.998
_diffrn_reflns_point_group_measured_fraction_max 0.998
_diffrn_reflns_theta_full 25.242
_diffrn_reflns_theta_max 25.350
_diffrn_reflns_theta_min 3.371
_diffrn_source 'SuperNova (Mo) X-ray Source'
_exptl_absorpt_coefficient_mu 4.511
_exptl_absorpt_correction_T_max 0.966
_exptl_absorpt_correction_T_min 0.921
_exptl_absorpt_correction_type gaussian
_exptl_absorpt_process_details
;
CrysAlisPro, Agilent Technologies,
Version 1.171.37.35 (release 13-08-2014 CrysAlis171 .NET)
(compiled Aug 13 2014,18:06:01)
Numerical absorption correction based on gaussian integration over
			a multifaceted crystal model
Empirical absorption correction using spherical harmonics,
 implemented in SCALE3 ABSPACK scaling algorithm.
;
_exptl_crystal_colour 'clear greenish green'
_exptl_crystal_colour_lustre clear
_exptl_crystal_colour_modifier greenish
_exptl_crystal_colour_primary green
_exptl_crystal_density_diffrn 1.414
_exptl_crystal_description plate
_exptl_crystal_F_000 1556
_exptl_crystal_size_max 0.1084
_exptl_crystal_size_mid 0.0835
_exptl_crystal_size_min 0.043
_refine_diff_density_max 1.308
_refine_diff_density_min -1.799
_refine_diff_density_rms 0.183
_refine_ls_extinction_coef .
_refine_ls_extinction_method none
_refine_ls_goodness_of_fit_ref 0.969
_refine_ls_hydrogen_treatment constr
_refine_ls_matrix_type full
_refine_ls_number_parameters 379
_refine_ls_number_reflns 6605
_refine_ls_number_restraints 60
_refine_ls_restrained_S_all 0.966
_refine_ls_R_factor_all 0.1249
_refine_ls_R_factor_gt 0.0588
_refine_ls_shift/su_max 0.001
_refine_ls_shift/su_mean 0.000
_refine_ls_structure_factor_coef Fsqd
_refine_ls_weighting_details 'w=1/[\s^2^(Fo^2^)+(0.0264P)^2^] where P=(Fo^2^+2Fc^2^)/3'
_refine_ls_weighting_scheme calc
_refine_ls_wR_factor_gt 0.0850
_refine_ls_wR_factor_ref 0.0983
_reflns_Friedel_coverage 0.000
_reflns_Friedel_fraction_full .
_reflns_Friedel_fraction_max .
_reflns_number_gt 4010
_reflns_number_total 6605
_reflns_threshold_expression 'I > 2\s(I)'
_cod_data_source_file 1000002.cif
_cod_data_source_block PCOD1000002
_cod_database_code 1552009
_chemical_oxdiff_formula U1C39H63
_shelx_space_group_comment
;
The symmetry employed for this shelxl refinement is uniquely defined
by the following loop, which should always be used as a source of
symmetry information in preference to the above space-group names.
They are only intended as comments.
;
_reflns_odcompleteness_completeness 99.74
_reflns_odcompleteness_iscentric 1
_reflns_odcompleteness_theta 26.32
_olex2_refinement_description
;
1. Fixed Uiso
 At 1.2 times of:
  All C(H) groups
 At 1.5 times of:
  All C(H,H,H) groups
2. Rigid body (RIGU) restrains
 C27, C28, C29, C30, C31
 with sigma for 1-2 distances of 0.004 and sigma for 1-3 distances of 0.004
 C14, C15, C16, C17, C18
 with sigma for 1-2 distances of 0.004 and sigma for 1-3 distances of 0.004
3.a Aromatic/amide H refined with riding coordinates:
 C2(H2), C4(H4), C5(H5), C15(H15), C17(H17), C18(H18), C28(H28), C30(H30),
 C31(H31)
3.b Idealised Me refined as rotating group:
 C7(H7A,H7B,H7C), C8(H8A,H8B,H8C), C9(H9A,H9B,H9C), C11(H11A,H11B,H11C),
 C12(H12A,H12B,H12C), C13(H13A,H13B,H13C), C20(H20A,H20B,H20C), C21(H21A,H21B,
 H21C), C22(H22A,H22B,H22C), C24(H24A,H24B,H24C), C25(H25A,H25B,H25C), C26(H26A,
 H26B,H26C), C33(H33A,H33B,H33C), C34(H34A,H34B,H34C), C35(H35A,H35B,H35C),
 C37(H37A,H37B,H37C), C38(H38A,H38B,H38C), C39(H39A,H39B,H39C)
;

loop_
_space_group_symop_operation_xyz
'x, y, z'
'-x+1/2, y+1/2, -z+1/2'
'-x, -y, -z'
'x-1/2, -y-1/2, z-1/2'

loop_
_atom_site_label
_atom_site_type_symbol
_atom_site_fract_x
_atom_site_fract_y
_atom_site_fract_z
_atom_site_U_iso_or_equiv
_atom_site_adp_type
_atom_site_occupancy
_atom_site_site_symmetry_order
_atom_site_calc_flag
_atom_site_refinement_flags_posn
_atom_site_refinement_flags_adp
_atom_site_refinement_flags_occupancy
_atom_site_disorder_assembly
_atom_site_disorder_group
U1 U 0.32553(3) 0.28530(2) 0.42975(2) 0.01686(10) Uani 1 1 d . . . . .
C1 C 0.2460(9) 0.1502(5) 0.4610(5) 0.027(3) Uani 1 1 d . . . . .
C2 C 0.3005(9) 0.1365(5) 0.3981(5) 0.029(3) Uani 1 1 d . . . . .
H2 H 0.2559 0.1216 0.3494 0.035 Uiso 1 1 calc R . . . .
C3 C 0.4341(9) 0.1491(5) 0.4212(5) 0.025(3) Uani 1 1 d . . . . .
C4 C 0.4598(8) 0.1722(5) 0.4996(5) 0.024(2) Uani 1 1 d . . . . .
H4 H 0.5394 0.1851 0.5300 0.029 Uiso 1 1 calc R . . . .
C5 C 0.3457(8) 0.1722(5) 0.5228(5) 0.027(3) Uani 1 1 d . . . . .
H5 H 0.3370 0.1848 0.5715 0.032 Uiso 1 1 calc R . . . .
C6 C 0.1107(9) 0.1297(5) 0.4670(6) 0.026(3) Uani 1 1 d . . . . .
C7 C 0.0453(9) 0.1912(5) 0.4946(6) 0.050(3) Uani 1 1 d . . . . .
H7A H 0.0970 0.2074 0.5431 0.076 Uiso 1 1 calc GR . . . .
H7B H -0.0369 0.1773 0.5008 0.076 Uiso 1 1 calc GR . . . .
H7C H 0.0347 0.2277 0.4571 0.076 Uiso 1 1 calc GR . . . .
C8 C 0.0299(9) 0.1048(6) 0.3895(6) 0.044(3) Uani 1 1 d . . . . .
H8A H 0.0262 0.1403 0.3514 0.067 Uiso 1 1 calc GR . . . .
H8B H -0.0550 0.0946 0.3939 0.067 Uiso 1 1 calc GR . . . .
H8C H 0.0675 0.0640 0.3741 0.067 Uiso 1 1 calc GR . . . .
C9 C 0.1266(10) 0.0713(5) 0.5250(6) 0.049(3) Uani 1 1 d . . . . .
H9A H 0.1594 0.0313 0.5047 0.073 Uiso 1 1 calc GR . . . .
H9B H 0.0452 0.0605 0.5348 0.073 Uiso 1 1 calc GR . . . .
H9C H 0.1852 0.0851 0.5723 0.073 Uiso 1 1 calc GR . . . .
C10 C 0.5319(9) 0.1209(5) 0.3803(5) 0.024(3) Uani 1 1 d . . . . .
C11 C 0.6487(9) 0.1690(6) 0.3933(6) 0.051(3) Uani 1 1 d . . . . .
H11A H 0.7059 0.1527 0.3637 0.076 Uiso 1 1 calc GR . . . .
H11B H 0.6921 0.1693 0.4471 0.076 Uiso 1 1 calc GR . . . .
H11C H 0.6211 0.2150 0.3772 0.076 Uiso 1 1 calc GR . . . .
C12 C 0.4765(10) 0.1132(5) 0.2936(6) 0.039(3) Uani 1 1 d . . . . .
H12A H 0.3952 0.0904 0.2842 0.058 Uiso 1 1 calc GR . . . .
H12B H 0.5339 0.0863 0.2719 0.058 Uiso 1 1 calc GR . . . .
H12C H 0.4657 0.1581 0.2699 0.058 Uiso 1 1 calc GR . . . .
C13 C 0.5755(11) 0.0511(6) 0.4153(6) 0.066(4) Uani 1 1 d . . . . .
H13A H 0.5055 0.0191 0.4028 0.100 Uiso 1 1 calc GR . . . .
H13B H 0.6044 0.0555 0.4704 0.100 Uiso 1 1 calc GR . . . .
H13C H 0.6444 0.0345 0.3949 0.100 Uiso 1 1 calc GR . . . .
C14 C 0.3305(8) 0.3623(5) 0.5689(5) 0.017(2) Uani 1 1 d . U . . .
C15 C 0.4551(7) 0.3351(5) 0.5825(5) 0.019(2) Uani 1 1 d . U . . .
H15 H 0.4886 0.3021 0.6199 0.022 Uiso 1 1 calc R . . . .
C16 C 0.5225(7) 0.3641(4) 0.5321(5) 0.0120(19) Uani 1 1 d . U . . .
C17 C 0.4365(7) 0.4090(4) 0.4844(5) 0.015(2) Uani 1 1 d . U . . .
H17 H 0.4534 0.4355 0.4447 0.018 Uiso 1 1 calc R . . . .
C18 C 0.3197(8) 0.4074(5) 0.5066(5) 0.016(2) Uani 1 1 d . U . . .
H18 H 0.2468 0.4325 0.4834 0.019 Uiso 1 1 calc R . . . .
C19 C 0.2452(8) 0.3619(5) 0.6263(5) 0.017(2) Uani 1 1 d . . . . .
C20 C 0.1050(8) 0.3739(5) 0.5855(5) 0.026(2) Uani 1 1 d . . . . .
H20A H 0.0759 0.3375 0.5488 0.039 Uiso 1 1 calc GR . . . .
H20B H 0.0963 0.4175 0.5591 0.039 Uiso 1 1 calc GR . . . .
H20C H 0.0547 0.3742 0.6229 0.039 Uiso 1 1 calc GR . . . .
C21 C 0.2609(8) 0.2959(5) 0.6735(5) 0.030(3) Uani 1 1 d . . . . .
H21A H 0.2232 0.2581 0.6410 0.045 Uiso 1 1 calc GR . . . .
H21B H 0.2191 0.3010 0.7147 0.045 Uiso 1 1 calc GR . . . .
H21C H 0.3502 0.2870 0.6945 0.045 Uiso 1 1 calc GR . . . .
C22 C 0.2915(9) 0.4231(5) 0.6815(5) 0.031(3) Uani 1 1 d . . . . .
H22A H 0.2399 0.4262 0.7181 0.047 Uiso 1 1 calc GR . . . .
H22B H 0.2842 0.4652 0.6524 0.047 Uiso 1 1 calc GR . . . .
H22C H 0.3792 0.4159 0.7085 0.047 Uiso 1 1 calc GR . . . .
C23 C 0.6674(8) 0.3649(5) 0.5452(5) 0.020(2) Uani 1 1 d . . . . .
C24 C 0.7074(8) 0.3911(5) 0.4748(5) 0.033(3) Uani 1 1 d . . . . .
H24A H 0.6796 0.3591 0.4329 0.050 Uiso 1 1 calc GR . . . .
H24B H 0.7989 0.3953 0.4867 0.050 Uiso 1 1 calc GR . . . .
H24C H 0.6692 0.4354 0.4601 0.050 Uiso 1 1 calc GR . . . .
C25 C 0.7286(8) 0.2938(5) 0.5686(5) 0.031(2) Uani 1 1 d . . . . .
H25A H 0.7012 0.2766 0.6123 0.046 Uiso 1 1 calc GR . . . .
H25B H 0.8200 0.2983 0.5819 0.046 Uiso 1 1 calc GR . . . .
H25C H 0.7027 0.2622 0.5262 0.046 Uiso 1 1 calc GR . . . .
C26 C 0.7190(9) 0.4152(5) 0.6122(6) 0.033(3) Uani 1 1 d . . . . .
H26A H 0.6835 0.4603 0.5985 0.049 Uiso 1 1 calc GR . . . .
H26B H 0.8105 0.4175 0.6222 0.049 Uiso 1 1 calc GR . . . .
H26C H 0.6953 0.3993 0.6576 0.049 Uiso 1 1 calc GR . . . .
C27 C 0.1136(8) 0.3466(5) 0.3157(5) 0.023(2) Uani 1 1 d . U . . .
C28 C 0.2185(8) 0.3852(5) 0.3070(5) 0.026(2) Uani 1 1 d . U . . .
H28 H 0.2298 0.4320 0.3186 0.031 Uiso 1 1 calc R . . . .
C29 C 0.3056(8) 0.3445(5) 0.2784(5) 0.017(2) Uani 1 1 d . U . . .
C30 C 0.2549(7) 0.2763(5) 0.2720(4) 0.0133(18) Uani 1 1 d . U . . .
H30 H 0.2918 0.2377 0.2553 0.016 Uiso 1 1 calc R . . . .
C31 C 0.1394(7) 0.2771(5) 0.2952(4) 0.0172(19) Uani 1 1 d . U . . .
H31 H 0.0880 0.2388 0.2969 0.021 Uiso 1 1 calc R . . . .
C32 C -0.0168(8) 0.3752(5) 0.3180(5) 0.021(2) Uani 1 1 d . . . . .
C33 C -0.0978(9) 0.3228(5) 0.3490(6) 0.041(3) Uani 1 1 d . . . . .
H33A H -0.1073 0.2816 0.3182 0.062 Uiso 1 1 calc GR . . . .
H33B H -0.1805 0.3423 0.3467 0.062 Uiso 1 1 calc GR . . . .
H33C H -0.0563 0.3117 0.4016 0.062 Uiso 1 1 calc GR . . . .
C34 C -0.0049(9) 0.4403(5) 0.3667(6) 0.041(3) Uani 1 1 d . . . . .
H34A H 0.0344 0.4292 0.4196 0.061 Uiso 1 1 calc GR . . . .
H34B H -0.0883 0.4594 0.3629 0.061 Uiso 1 1 calc GR . . . .
H34C H 0.0468 0.4735 0.3484 0.061 Uiso 1 1 calc GR . . . .
C35 C -0.0852(9) 0.3928(6) 0.2348(5) 0.039(3) Uani 1 1 d . . . . .
H35A H -0.0370 0.4271 0.2153 0.059 Uiso 1 1 calc GR . . . .
H35B H -0.1689 0.4105 0.2332 0.059 Uiso 1 1 calc GR . . . .
H35C H -0.0928 0.3520 0.2036 0.059 Uiso 1 1 calc GR . . . .
C36 C 0.4030(9) 0.3726(5) 0.2393(5) 0.025(3) Uani 1 1 d . . . . .
C37 C 0.5080(9) 0.3190(5) 0.2363(6) 0.044(3) Uani 1 1 d . . . . .
H37A H 0.5575 0.3095 0.2877 0.066 Uiso 1 1 calc GR . . . .
H37B H 0.5629 0.3371 0.2061 0.066 Uiso 1 1 calc GR . . . .
H37C H 0.4688 0.2770 0.2131 0.066 Uiso 1 1 calc GR . . . .
C38 C 0.4677(9) 0.4377(5) 0.2763(6) 0.044(3) Uani 1 1 d . . . . .
H38A H 0.4052 0.4737 0.2724 0.065 Uiso 1 1 calc GR . . . .
H38B H 0.5313 0.4519 0.2502 0.065 Uiso 1 1 calc GR . . . .
H38C H 0.5077 0.4290 0.3297 0.065 Uiso 1 1 calc GR . . . .
C39 C 0.3330(9) 0.3889(6) 0.1553(5) 0.043(3) Uani 1 1 d . . . . .
H39A H 0.2870 0.3488 0.1320 0.065 Uiso 1 1 calc GR . . . .
H39B H 0.3941 0.4020 0.1270 0.065 Uiso 1 1 calc GR . . . .
H39C H 0.2741 0.4263 0.1545 0.065 Uiso 1 1 calc GR . . . .

loop_
_atom_site_aniso_label
_atom_site_aniso_U_11
_atom_site_aniso_U_22
_atom_site_aniso_U_33
_atom_site_aniso_U_23
_atom_site_aniso_U_13
_atom_site_aniso_U_12
U1 0.01785(16) 0.01493(17) 0.01781(17) -0.0012(3) 0.00443(12) 0.0006(3)
C1 0.047(7) 0.023(6) 0.009(5) 0.003(5) 0.004(5) 0.008(6)
C2 0.026(6) 0.029(6) 0.026(6) -0.012(5) -0.005(5) 0.005(6)
C3 0.040(6) 0.019(6) 0.021(6) 0.003(5) 0.015(5) 0.012(6)
C4 0.024(5) 0.016(6) 0.024(6) 0.010(5) -0.007(4) 0.007(5)
C5 0.033(6) 0.034(7) 0.017(5) -0.007(5) 0.013(5) 0.006(5)
C6 0.023(6) 0.022(6) 0.030(6) 0.000(5) -0.001(5) -0.006(5)
C7 0.027(6) 0.045(8) 0.073(9) -0.038(7) 0.001(6) 0.012(6)
C8 0.047(7) 0.047(8) 0.045(7) -0.023(6) 0.021(6) -0.023(6)
C9 0.049(7) 0.039(7) 0.056(8) 0.017(7) 0.010(6) -0.010(7)
C10 0.022(5) 0.025(6) 0.028(6) -0.004(5) 0.010(5) 0.003(5)
C11 0.043(7) 0.063(9) 0.056(8) -0.021(7) 0.031(6) 0.008(7)
C12 0.052(7) 0.029(6) 0.040(7) -0.002(6) 0.021(6) 0.019(6)
C13 0.095(10) 0.056(9) 0.052(8) 0.005(8) 0.026(7) 0.050(8)
C14 0.015(4) 0.025(5) 0.012(4) -0.003(4) 0.002(3) -0.003(4)
C15 0.017(4) 0.022(5) 0.014(4) -0.002(4) -0.002(3) -0.008(4)
C16 0.009(4) 0.011(4) 0.014(4) 0.003(4) -0.001(3) 0.000(3)
C17 0.017(4) 0.017(5) 0.010(4) 0.003(4) 0.003(3) 0.006(4)
C18 0.015(4) 0.024(5) 0.010(4) -0.002(4) 0.007(3) 0.004(4)
C19 0.012(5) 0.016(5) 0.022(5) 0.000(5) 0.004(4) 0.000(5)
C20 0.024(5) 0.023(6) 0.036(6) -0.004(5) 0.016(5) 0.002(5)
C21 0.035(5) 0.032(7) 0.029(5) -0.005(6) 0.017(4) 0.001(6)
C22 0.036(6) 0.034(7) 0.025(6) -0.008(5) 0.011(5) 0.006(6)
C23 0.021(5) 0.017(5) 0.024(6) 0.001(5) 0.008(5) 0.001(5)
C24 0.020(5) 0.046(7) 0.038(7) -0.003(6) 0.014(5) -0.001(5)
C25 0.021(4) 0.029(6) 0.039(6) -0.005(6) 0.001(4) -0.005(5)
C26 0.025(6) 0.023(6) 0.048(7) 0.000(6) 0.004(5) -0.009(5)
C27 0.025(4) 0.025(4) 0.018(5) 0.003(4) 0.003(4) 0.006(4)
C28 0.025(4) 0.032(5) 0.018(5) 0.003(4) 0.002(4) -0.001(4)
C29 0.014(4) 0.022(4) 0.015(5) 0.003(4) 0.004(4) -0.009(4)
C30 0.008(3) 0.016(4) 0.017(4) 0.004(4) 0.004(3) 0.001(3)
C31 0.009(3) 0.023(4) 0.021(5) 0.002(4) 0.006(3) -0.005(4)
C32 0.016(5) 0.020(6) 0.028(6) -0.006(5) 0.005(5) 0.002(5)
C33 0.033(6) 0.051(8) 0.042(7) -0.010(6) 0.015(5) 0.007(6)
C34 0.031(6) 0.035(7) 0.052(8) -0.012(6) 0.001(5) 0.007(6)
C35 0.033(6) 0.052(8) 0.030(7) 0.006(6) 0.004(5) 0.005(6)
C36 0.029(6) 0.025(6) 0.021(6) -0.008(5) 0.008(5) 0.003(5)
C37 0.044(7) 0.040(7) 0.055(8) 0.022(6) 0.027(6) 0.004(6)
C38 0.043(7) 0.049(8) 0.041(7) -0.012(7) 0.014(6) -0.016(7)
C39 0.041(7) 0.053(8) 0.037(7) 0.004(6) 0.013(6) -0.017(6)

loop_
_atom_type_symbol
_atom_type_description
_atom_type_scat_dispersion_real
_atom_type_scat_dispersion_imag
_atom_type_scat_source
C C 0.0033 0.0016 'International Tables Vol C Tables 4.2.6.8 and 6.1.1.4'
H H 0.0000 0.0000 'International Tables Vol C Tables 4.2.6.8 and 6.1.1.4'
U U -9.6767 9.6646 'International Tables Vol C Tables 4.2.6.8 and 6.1.1.4'

loop_
_geom_angle_atom_site_label_1
_geom_angle_atom_site_label_2
_geom_angle_atom_site_label_3
_geom_angle
_geom_angle_site_symmetry_1
_geom_angle_site_symmetry_3
C1 U1 C2 28.3(2) . .
C1 U1 C3 47.4(2) . .
C1 U1 C14 104.3(3) . .
C1 U1 C15 102.6(3) . .
C1 U1 C16 125.0(2) . .
C1 U1 C27 106.7(3) . .
C1 U1 C28 131.9(3) . .
C1 U1 C29 126.1(3) . .
C2 U1 C28 120.1(3) . .
C3 U1 C2 28.1(2) . .
C3 U1 C15 104.1(3) . .
C3 U1 C27 126.1(3) . .
C3 U1 C28 130.3(3) . .
C4 U1 C1 48.0(3) . .
C4 U1 C2 47.1(3) . .
C4 U1 C3 29.2(2) . .
C4 U1 C14 97.1(3) . .
C4 U1 C15 76.1(3) . .
C4 U1 C16 84.8(3) . .
C4 U1 C27 151.2(3) . .
C4 U1 C28 158.3(3) . .
C4 U1 C29 130.4(3) . .
C5 U1 C1 29.1(2) . .
C5 U1 C2 47.1(3) . .
C5 U1 C3 48.0(2) . .
C5 U1 C4 29.5(2) . .
C5 U1 C14 84.7(3) . .
C5 U1 C15 75.3(3) . .
C5 U1 C16 95.9(3) . .
C5 U1 C17 121.4(3) . .
C5 U1 C18 113.2(2) . .
C5 U1 C27 133.2(3) . .
C5 U1 C28 160.4(3) . .
C5 U1 C29 149.8(3) . .
C5 U1 C30 122.5(3) . .
C5 U1 C31 114.9(3) . .
C14 U1 C2 130.8(3) . .
C14 U1 C3 126.3(3) . .
C14 U1 C15 28.1(2) . .
C14 U1 C27 103.7(2) . .
C14 U1 C28 102.9(3) . .
C14 U1 C29 125.5(3) . .
C15 U1 C2 120.4(3) . .
C15 U1 C27 129.4(3) . .
C15 U1 C28 119.5(3) . .
C16 U1 C2 131.4(2) . .
C16 U1 C3 105.7(3) . .
C16 U1 C14 47.6(2) . .
C16 U1 C15 28.2(2) . .
C16 U1 C27 123.9(3) . .
C16 U1 C28 102.6(3) . .
C16 U1 C29 104.9(2) . .
C17 U1 C1 148.9(3) . .
C17 U1 C2 159.3(2) . .
C17 U1 C3 131.6(3) . .
C17 U1 C4 113.4(3) . .
C17 U1 C14 48.0(2) . .
C17 U1 C15 46.4(2) . .
C17 U1 C16 28.6(2) . .
C17 U1 C27 95.3(3) . .
C17 U1 C28 75.4(3) . .
C17 U1 C29 85.0(2) . .
C18 U1 C1 130.3(2) . .
C18 U1 C2 158.4(2) . .
C18 U1 C3 150.3(3) . .
C18 U1 C4 122.2(3) . .
C18 U1 C14 28.6(2) . .
C18 U1 C15 46.3(3) . .
C18 U1 C16 47.9(2) . .
C18 U1 C17 29.8(2) . .
C18 U1 C27 83.6(3) . .
C18 U1 C28 75.7(3) . .
C18 U1 C29 97.0(2) . .
C27 U1 C2 104.2(3) . .
C27 U1 C28 27.6(2) . .
C29 U1 C2 103.1(3) . .
C29 U1 C3 104.3(3) . .
C29 U1 C15 130.8(2) . .
C29 U1 C27 47.3(2) . .
C29 U1 C28 28.1(2) . .
C30 U1 C1 97.0(3) . .
C30 U1 C2 75.5(3) . .
C30 U1 C3 84.3(3) . .
C30 U1 C4 113.5(3) . .
C30 U1 C14 149.4(3) . .
C30 U1 C15 159.2(2) . .
C30 U1 C16 131.5(2) . .
C30 U1 C17 114.1(2) . .
C30 U1 C18 122.4(3) . .
C30 U1 C27 48.3(2) . .
C30 U1 C28 46.8(3) . .
C30 U1 C29 29.1(2) . .
C31 U1 C1 85.8(3) . .
C31 U1 C2 76.1(3) . .
C31 U1 C3 96.8(3) . .
C31 U1 C4 123.0(3) . .
C31 U1 C14 129.9(2) . .
C31 U1 C15 157.7(2) . .
C31 U1 C16 149.1(3) . .
C31 U1 C17 121.7(3) . .
C31 U1 C18 112.9(3) . .
C31 U1 C27 29.3(2) . .
C31 U1 C28 46.6(3) . .
C31 U1 C29 48.1(2) . .
C31 U1 C30 29.83(19) . .
C2 C1 U1 79.2(6) . .
C2 C1 C6 126.4(9) . .
C5 C1 U1 70.5(6) . .
C5 C1 C2 107.1(8) . .
C5 C1 C6 125.3(8) . .
C6 C1 U1 125.9(6) . .
U1 C2 H2 119.1 . .
C1 C2 U1 72.5(6) . .
C1 C2 H2 125.4 . .
C1 C2 C3 109.2(8) . .
C3 C2 U1 74.8(6) . .
C3 C2 H2 125.4 . .
C2 C3 U1 77.1(6) . .
C2 C3 C4 106.0(7) . .
C2 C3 C10 124.9(9) . .
C4 C3 U1 69.4(5) . .
C4 C3 C10 126.2(9) . .
C10 C3 U1 133.3(6) . .
U1 C4 H4 111.0 . .
C3 C4 U1 81.5(5) . .
C3 C4 H4 125.7 . .
C5 C4 U1 74.3(5) . .
C5 C4 C3 108.7(8) . .
C5 C4 H4 125.7 . .
U1 C5 H5 110.5 . .
C1 C5 U1 80.4(6) . .
C1 C5 H5 125.5 . .
C4 C5 U1 76.2(5) . .
C4 C5 C1 109.1(8) . .
C4 C5 H5 125.5 . .
C7 C6 C1 110.1(8) . .
C8 C6 C1 110.9(8) . .
C8 C6 C7 109.5(8) . .
C9 C6 C1 106.9(8) . .
C9 C6 C7 110.1(8) . .
C9 C6 C8 109.3(9) . .
C6 C7 H7A 109.5 . .
C6 C7 H7B 109.5 . .
C6 C7 H7C 109.5 . .
H7A C7 H7B 109.5 . .
H7A C7 H7C 109.5 . .
H7B C7 H7C 109.5 . .
C6 C8 H8A 109.5 . .
C6 C8 H8B 109.5 . .
C6 C8 H8C 109.5 . .
H8A C8 H8B 109.5 . .
H8A C8 H8C 109.5 . .
H8B C8 H8C 109.5 . .
C6 C9 H9A 109.5 . .
C6 C9 H9B 109.5 . .
C6 C9 H9C 109.5 . .
H9A C9 H9B 109.5 . .
H9A C9 H9C 109.5 . .
H9B C9 H9C 109.5 . .
C3 C10 C11 110.5(8) . .
C3 C10 C12 112.3(8) . .
C12 C10 C11 108.2(8) . .
C13 C10 C3 107.6(8) . .
C13 C10 C11 108.5(9) . .
C13 C10 C12 109.6(9) . .
C10 C11 H11A 109.5 . .
C10 C11 H11B 109.5 . .
C10 C11 H11C 109.5 . .
H11A C11 H11B 109.5 . .
H11A C11 H11C 109.5 . .
H11B C11 H11C 109.5 . .
C10 C12 H12A 109.5 . .
C10 C12 H12B 109.5 . .
C10 C12 H12C 109.5 . .
H12A C12 H12B 109.5 . .
H12A C12 H12C 109.5 . .
H12B C12 H12C 109.5 . .
C10 C13 H13A 109.5 . .
C10 C13 H13B 109.5 . .
C10 C13 H13C 109.5 . .
H13A C13 H13B 109.5 . .
H13A C13 H13C 109.5 . .
H13B C13 H13C 109.5 . .
C15 C14 U1 76.6(5) . .
C15 C14 C19 126.0(8) . .
C18 C14 U1 69.8(5) . .
C18 C14 C15 105.0(7) . .
C18 C14 C19 126.1(8) . .
C19 C14 U1 133.2(6) . .
U1 C15 H15 117.3 . .
C14 C15 U1 75.3(5) . .
C14 C15 H15 124.4 . .
C16 C15 U1 74.7(5) . .
C16 C15 C14 111.3(8) . .
C16 C15 H15 124.4 . .
C15 C16 U1 77.1(5) . .
C15 C16 C23 125.4(7) . .
C17 C16 U1 70.5(5) . .
C17 C16 C15 105.6(7) . .
C17 C16 C23 126.2(7) . .
C23 C16 U1 132.3(5) . .
U1 C17 H17 111.1 . .
C16 C17 U1 80.8(5) . .
C16 C17 H17 125.7 . .
C16 C17 C18 108.7(7) . .
C18 C17 U1 74.9(5) . .
C18 C17 H17 125.7 . .
U1 C18 H18 110.3 . .
C14 C18 U1 81.6(5) . .
C14 C18 C17 109.4(8) . .
C14 C18 H18 125.3 . .
C17 C18 U1 75.2(5) . .
C17 C18 H18 125.3 . .
C14 C19 C22 105.7(7) . .
C20 C19 C14 111.5(7) . .
C20 C19 C22 108.4(7) . .
C21 C19 C14 111.9(7) . .
C21 C19 C20 110.8(7) . .
C21 C19 C22 108.4(7) . .
C19 C20 H20A 109.5 . .
C19 C20 H20B 109.5 . .
C19 C20 H20C 109.5 . .
H20A C20 H20B 109.5 . .
H20A C20 H20C 109.5 . .
H20B C20 H20C 109.5 . .
C19 C21 H21A 109.5 . .
C19 C21 H21B 109.5 . .
C19 C21 H21C 109.5 . .
H21A C21 H21B 109.5 . .
H21A C21 H21C 109.5 . .
H21B C21 H21C 109.5 . .
C19 C22 H22A 109.5 . .
C19 C22 H22B 109.5 . .
C19 C22 H22C 109.5 . .
H22A C22 H22B 109.5 . .
H22A C22 H22C 109.5 . .
H22B C22 H22C 109.5 . .
C16 C23 C25 112.9(7) . .
C16 C23 C26 106.7(7) . .
C24 C23 C16 111.6(7) . .
C24 C23 C25 109.5(7) . .
C24 C23 C26 108.2(8) . .
C26 C23 C25 107.8(7) . .
C23 C24 H24A 109.5 . .
C23 C24 H24B 109.5 . .
C23 C24 H24C 109.5 . .
H24A C24 H24B 109.5 . .
H24A C24 H24C 109.5 . .
H24B C24 H24C 109.5 . .
C23 C25 H25A 109.5 . .
C23 C25 H25B 109.5 . .
C23 C25 H25C 109.5 . .
H25A C25 H25B 109.5 . .
H25A C25 H25C 109.5 . .
H25B C25 H25C 109.5 . .
C23 C26 H26A 109.5 . .
C23 C26 H26B 109.5 . .
C23 C26 H26C 109.5 . .
H26A C26 H26B 109.5 . .
H26A C26 H26C 109.5 . .
H26B C26 H26C 109.5 . .
C28 C27 U1 77.2(5) . .
C28 C27 C31 105.0(7) . .
C28 C27 C32 126.0(9) . .
C31 C27 U1 68.3(5) . .
C31 C27 C32 125.8(8) . .
C32 C27 U1 134.4(6) . .
U1 C28 H28 117.9 . .
C27 C28 U1 75.2(5) . .
C27 C28 H28 124.1 . .
C27 C28 C29 111.8(9) . .
C29 C28 U1 74.3(5) . .
C29 C28 H28 124.1 . .
C28 C29 U1 77.6(5) . .
C28 C29 C30 105.6(7) . .
C28 C29 C36 124.8(9) . .
C30 C29 U1 69.3(4) . .
C30 C29 C36 126.7(8) . .
C36 C29 U1 132.8(6) . .
U1 C30 H30 110.4 . .
C29 C30 U1 81.6(5) . .
C29 C30 H30 125.8 . .
C31 C30 U1 74.8(4) . .
C31 C30 C29 108.5(8) . .
C31 C30 H30 125.8 . .
U1 C31 H31 109.4 . .
C27 C31 U1 82.4(5) . .
C27 C31 H31 125.5 . .
C30 C31 U1 75.4(4) . .
C30 C31 C27 109.1(8) . .
C30 C31 H31 125.5 . .
C27 C32 C33 112.6(8) . .
C27 C32 C35 106.4(7) . .
C34 C32 C27 111.7(8) . .
C34 C32 C33 108.5(7) . .
C34 C32 C35 108.9(8) . .
C35 C32 C33 108.6(8) . .
C32 C33 H33A 109.5 . .
C32 C33 H33B 109.5 . .
C32 C33 H33C 109.5 . .
H33A C33 H33B 109.5 . .
H33A C33 H33C 109.5 . .
H33B C33 H33C 109.5 . .
C32 C34 H34A 109.5 . .
C32 C34 H34B 109.5 . .
C32 C34 H34C 109.5 . .
H34A C34 H34B 109.5 . .
H34A C34 H34C 109.5 . .
H34B C34 H34C 109.5 . .
C32 C35 H35A 109.5 . .
C32 C35 H35B 109.5 . .
C32 C35 H35C 109.5 . .
H35A C35 H35B 109.5 . .
H35A C35 H35C 109.5 . .
H35B C35 H35C 109.5 . .
C29 C36 C37 112.1(8) . .
C29 C36 C38 113.6(8) . .
C29 C36 C39 107.3(7) . .
C38 C36 C37 108.2(8) . .
C38 C36 C39 108.5(9) . .
C39 C36 C37 107.0(8) . .
C36 C37 H37A 109.5 . .
C36 C37 H37B 109.5 . .
C36 C37 H37C 109.5 . .
H37A C37 H37B 109.5 . .
H37A C37 H37C 109.5 . .
H37B C37 H37C 109.5 . .
C36 C38 H38A 109.5 . .
C36 C38 H38B 109.5 . .
C36 C38 H38C 109.5 . .
H38A C38 H38B 109.5 . .
H38A C38 H38C 109.5 . .
H38B C38 H38C 109.5 . .
C36 C39 H39A 109.5 . .
C36 C39 H39B 109.5 . .
C36 C39 H39C 109.5 . .
H39A C39 H39B 109.5 . .
H39A C39 H39C 109.5 . .
H39B C39 H39C 109.5 . .

loop_
_geom_bond_atom_site_label_1
_geom_bond_atom_site_label_2
_geom_bond_distance
_geom_bond_site_symmetry_2
U1 C1 2.849(10) .
U1 C2 2.934(10) .
U1 C3 2.904(9) .
U1 C4 2.748(8) .
U1 C5 2.725(9) .
U1 C14 2.889(8) .
U1 C15 2.906(8) .
U1 C16 2.875(8) .
U1 C17 2.746(9) .
U1 C18 2.742(8) .
U1 C27 2.913(9) .
U1 C28 2.938(9) .
U1 C29 2.897(8) .
U1 C30 2.739(7) .
U1 C31 2.731(8) .
C1 C2 1.417(11) .
C1 C5 1.405(12) .
C1 C6 1.542(12) .
C2 H2 0.9300 .
C2 C3 1.419(12) .
C3 C4 1.431(12) .
C3 C10 1.525(11) .
C4 H4 0.9300 .
C4 C5 1.393(11) .
C5 H5 0.9300 .
C6 C7 1.526(12) .
C6 C8 1.522(12) .
C6 C9 1.514(12) .
C7 H7A 0.9600 .
C7 H7B 0.9600 .
C7 H7C 0.9600 .
C8 H8A 0.9600 .
C8 H8B 0.9600 .
C8 H8C 0.9600 .
C9 H9A 0.9600 .
C9 H9B 0.9600 .
C9 H9C 0.9600 .
C10 C11 1.537(13) .
C10 C12 1.525(12) .
C10 C13 1.515(13) .
C11 H11A 0.9600 .
C11 H11B 0.9600 .
C11 H11C 0.9600 .
C12 H12A 0.9600 .
C12 H12B 0.9600 .
C12 H12C 0.9600 .
C13 H13A 0.9600 .
C13 H13B 0.9600 .
C13 H13C 0.9600 .
C14 C15 1.409(11) .
C14 C18 1.396(11) .
C14 C19 1.537(11) .
C15 H15 0.9300 .
C15 C16 1.407(10) .
C16 C17 1.396(10) .
C16 C23 1.523(11) .
C17 H17 0.9300 .
C17 C18 1.413(10) .
C18 H18 0.9300 .
C19 C20 1.526(11) .
C19 C21 1.516(12) .
C19 C22 1.543(12) .
C20 H20A 0.9600 .
C20 H20B 0.9600 .
C20 H20C 0.9600 .
C21 H21A 0.9600 .
C21 H21B 0.9600 .
C21 H21C 0.9600 .
C22 H22A 0.9600 .
C22 H22B 0.9600 .
C22 H22C 0.9600 .
C23 C24 1.515(11) .
C23 C25 1.538(12) .
C23 C26 1.537(12) .
C24 H24A 0.9600 .
C24 H24B 0.9600 .
C24 H24C 0.9600 .
C25 H25A 0.9600 .
C25 H25B 0.9600 .
C25 H25C 0.9600 .
C26 H26A 0.9600 .
C26 H26B 0.9600 .
C26 H26C 0.9600 .
C27 C28 1.398(11) .
C27 C31 1.439(12) .
C27 C32 1.522(11) .
C28 H28 0.9300 .
C28 C29 1.415(11) .
C29 C30 1.423(12) .
C29 C36 1.501(11) .
C30 H30 0.9300 .
C30 C31 1.408(9) .
C31 H31 0.9300 .
C32 C33 1.528(12) .
C32 C34 1.518(12) .
C32 C35 1.527(11) .
C33 H33A 0.9600 .
C33 H33B 0.9600 .
C33 H33C 0.9600 .
C34 H34A 0.9600 .
C34 H34B 0.9600 .
C34 H34C 0.9600 .
C35 H35A 0.9600 .
C35 H35B 0.9600 .
C35 H35C 0.9600 .
C36 C37 1.547(12) .
C36 C38 1.512(13) .
C36 C39 1.537(12) .
C37 H37A 0.9600 .
C37 H37B 0.9600 .
C37 H37C 0.9600 .
C38 H38A 0.9600 .
C38 H38B 0.9600 .
C38 H38C 0.9600 .
C39 H39A 0.9600 .
C39 H39B 0.9600 .
C39 H39C 0.9600 .

loop_
_geom_torsion_atom_site_label_1
_geom_torsion_atom_site_label_2
_geom_torsion_atom_site_label_3
_geom_torsion_atom_site_label_4
_geom_torsion
_geom_torsion_site_symmetry_1
_geom_torsion_site_symmetry_2
_geom_torsion_site_symmetry_3
_geom_torsion_site_symmetry_4
U1 C1 C2 C3 66.3(7) . . . .
U1 C1 C5 C4 -71.7(7) . . . .
U1 C1 C6 C7 -28.7(11) . . . .
U1 C1 C6 C8 92.6(9) . . . .
U1 C1 C6 C9 -148.3(7) . . . .
U1 C2 C3 C4 63.8(6) . . . .
U1 C2 C3 C10 -134.2(9) . . . .
U1 C3 C4 C5 70.2(6) . . . .
U1 C3 C10 C11 46.4(12) . . . .
U1 C3 C10 C12 -74.6(11) . . . .
U1 C3 C10 C13 164.7(8) . . . .
U1 C4 C5 C1 74.5(7) . . . .
U1 C14 C15 C16 66.7(6) . . . .
U1 C14 C18 C17 -71.0(6) . . . .
U1 C14 C19 C20 -55.0(11) . . . .
U1 C14 C19 C21 69.7(10) . . . .
U1 C14 C19 C22 -172.5(6) . . . .
U1 C15 C16 C17 65.3(6) . . . .
U1 C15 C16 C23 -133.2(8) . . . .
U1 C16 C17 C18 70.6(6) . . . .
U1 C16 C23 C24 65.9(10) . . . .
U1 C16 C23 C25 -57.9(10) . . . .
U1 C16 C23 C26 -176.1(6) . . . .
U1 C17 C18 C14 75.3(6) . . . .
U1 C27 C28 C29 66.0(6) . . . .
U1 C27 C31 C30 -71.6(5) . . . .
U1 C27 C32 C33 -55.7(11) . . . .
U1 C27 C32 C34 66.7(11) . . . .
U1 C27 C32 C35 -174.5(7) . . . .
U1 C28 C29 C30 64.1(6) . . . .
U1 C28 C29 C36 -133.9(9) . . . .
U1 C29 C30 C31 70.8(5) . . . .
U1 C29 C36 C37 56.6(11) . . . .
U1 C29 C36 C38 -66.4(11) . . . .
U1 C29 C36 C39 173.7(7) . . . .
U1 C30 C31 C27 76.4(6) . . . .
C1 C2 C3 U1 -64.9(7) . . . .
C1 C2 C3 C4 -1.1(11) . . . .
C1 C2 C3 C10 160.9(9) . . . .
C2 C1 C5 U1 71.5(7) . . . .
C2 C1 C5 C4 -0.1(11) . . . .
C2 C1 C6 C7 -132.8(10) . . . .
C2 C1 C6 C8 -11.6(14) . . . .
C2 C1 C6 C9 107.5(11) . . . .
C2 C3 C4 U1 -69.2(7) . . . .
C2 C3 C4 C5 1.0(11) . . . .
C2 C3 C10 C11 152.9(9) . . . .
C2 C3 C10 C12 31.9(13) . . . .
C2 C3 C10 C13 -88.8(12) . . . .
C3 C4 C5 U1 -75.1(7) . . . .
C3 C4 C5 C1 -0.6(11) . . . .
C4 C3 C10 C11 -48.8(13) . . . .
C4 C3 C10 C12 -169.8(9) . . . .
C4 C3 C10 C13 69.5(13) . . . .
C5 C1 C2 U1 -65.6(7) . . . .
C5 C1 C2 C3 0.8(11) . . . .
C5 C1 C6 C7 61.8(13) . . . .
C5 C1 C6 C8 -176.9(10) . . . .
C5 C1 C6 C9 -57.9(13) . . . .
C6 C1 C2 U1 126.9(10) . . . .
C6 C1 C2 C3 -166.8(9) . . . .
C6 C1 C5 U1 -120.8(9) . . . .
C6 C1 C5 C4 167.6(9) . . . .
C10 C3 C4 U1 129.2(9) . . . .
C10 C3 C4 C5 -160.6(9) . . . .
C14 C15 C16 U1 -67.1(6) . . . .
C14 C15 C16 C17 -1.8(10) . . . .
C14 C15 C16 C23 159.7(8) . . . .
C15 C14 C18 U1 69.3(6) . . . .
C15 C14 C18 C17 -1.7(10) . . . .
C15 C14 C19 C20 -161.7(9) . . . .
C15 C14 C19 C21 -37.0(13) . . . .
C15 C14 C19 C22 80.8(11) . . . .
C15 C16 C17 U1 -69.9(6) . . . .
C15 C16 C17 C18 0.7(9) . . . .
C15 C16 C23 C24 172.0(8) . . . .
C15 C16 C23 C25 48.2(11) . . . .
C15 C16 C23 C26 -70.1(11) . . . .
C16 C17 C18 U1 -74.6(6) . . . .
C16 C17 C18 C14 0.7(10) . . . .
C17 C16 C23 C24 -30.2(12) . . . .
C17 C16 C23 C25 -154.0(8) . . . .
C17 C16 C23 C26 87.7(10) . . . .
C18 C14 C15 U1 -64.5(6) . . . .
C18 C14 C15 C16 2.2(10) . . . .
C18 C14 C19 C20 40.7(12) . . . .
C18 C14 C19 C21 165.4(8) . . . .
C18 C14 C19 C22 -76.8(10) . . . .
C19 C14 C15 U1 134.1(9) . . . .
C19 C14 C15 C16 -159.2(8) . . . .
C19 C14 C18 U1 -129.4(8) . . . .
C19 C14 C18 C17 159.6(8) . . . .
C23 C16 C17 U1 128.7(8) . . . .
C23 C16 C17 C18 -160.7(8) . . . .
C27 C28 C29 U1 -66.6(7) . . . .
C27 C28 C29 C30 -2.5(10) . . . .
C27 C28 C29 C36 159.5(8) . . . .
C28 C27 C31 U1 69.3(6) . . . .
C28 C27 C31 C30 -2.3(10) . . . .
C28 C27 C32 C33 -164.9(9) . . . .
C28 C27 C32 C34 -42.5(12) . . . .
C28 C27 C32 C35 76.3(11) . . . .
C28 C29 C30 U1 -69.9(6) . . . .
C28 C29 C30 C31 0.9(9) . . . .
C28 C29 C36 C37 163.2(9) . . . .
C28 C29 C36 C38 40.2(13) . . . .
C28 C29 C36 C39 -79.6(11) . . . .
C29 C30 C31 U1 -75.5(6) . . . .
C29 C30 C31 C27 0.9(9) . . . .
C30 C29 C36 C37 -38.6(13) . . . .
C30 C29 C36 C38 -161.5(9) . . . .
C30 C29 C36 C39 78.6(12) . . . .
C31 C27 C28 U1 -63.0(6) . . . .
C31 C27 C28 C29 3.0(10) . . . .
C31 C27 C32 C33 38.3(12) . . . .
C31 C27 C32 C34 160.6(9) . . . .
C31 C27 C32 C35 -80.6(11) . . . .
C32 C27 C28 U1 136.2(9) . . . .
C32 C27 C28 C29 -157.7(8) . . . .
C32 C27 C31 U1 -130.0(8) . . . .
C32 C27 C31 C30 158.4(8) . . . .
C36 C29 C30 U1 128.6(9) . . . .
C36 C29 C30 C31 -160.6(8) . . . .
